data_7023677
loop_
_publ_author_name
'Saha, Sukdeb'
'Agarwalla, Hridesh'
'Gupta, Hariom'
'Baidya, Mithu'
'Suresh, E.'
'Ghosh, Sudip K.'
'Das, Amitava'

_publ_section_title
;
 New chemodosimetric probe for the specific detection of Hg(2+) in
 physiological condition and its utilisation for cell imaging studies.
;
_journal_issue 42
_journal_name_full 'Dalton transactions (Cambridge, England : 2003)'
_journal_page_first 15097
_journal_page_last 15105
_journal_paper_doi 10.1039/c3dt51744f
_journal_volume 42
_journal_year 2013
_chemical_formula_sum 'C23 H25 B F2 N2 S2'
_chemical_formula_weight 442.38
_chemical_name_systematic
;
?
;
_space_group_IT_number 61
_symmetry_cell_setting orthorhombic
_symmetry_space_group_name_Hall '-P 2ac 2ab'
_symmetry_space_group_name_H-M 'P b c a'
_atom_sites_solution_hydrogens geom
_atom_sites_solution_primary direct
_atom_sites_solution_secondary difmap
_audit_creation_method SHELXL-97
_cell_angle_alpha 90.00
_cell_angle_beta 90.00
_cell_angle_gamma 90.00
_cell_formula_units_Z 8
_cell_length_a 12.572(3)
_cell_length_b 18.211(5)
_cell_length_c 19.677(5)
_cell_measurement_reflns_used 1324
_cell_measurement_temperature 150(2)
_cell_measurement_theta_max 17.20
_cell_measurement_theta_min 2.22
_cell_volume 4505(2)
_computing_cell_refinement 'BRUKER SMART'
_computing_data_collection 'BRUKER SMART'
_computing_data_reduction 'BRUKER SAINT'
_computing_molecular_graphics ORTEP
_computing_structure_refinement 'SHELXL-97 (Sheldrick, 1997)'
_computing_structure_solution 'SHELXS-97 (Sheldrick, 1990)'
_diffrn_ambient_temperature 150(2)
_diffrn_measured_fraction_theta_full 0.997
_diffrn_measured_fraction_theta_max 0.997
_diffrn_measurement_device_type 'BRUKER SMART APEX CCD DIFFARCTOMETER'
_diffrn_measurement_method 'OMEGA-PHI SCAN'
_diffrn_radiation_monochromator graphite
_diffrn_radiation_source 'fine-focus sealed tube'
_diffrn_radiation_type MoK\a
_diffrn_radiation_wavelength 0.71073
_diffrn_reflns_av_R_equivalents 0.0940
_diffrn_reflns_av_sigmaI/netI 0.0665
_diffrn_reflns_limit_h_max 10
_diffrn_reflns_limit_h_min -14
_diffrn_reflns_limit_k_max 20
_diffrn_reflns_limit_k_min -20
_diffrn_reflns_limit_l_max 22
_diffrn_reflns_limit_l_min -20
_diffrn_reflns_number 19526
_diffrn_reflns_theta_full 24.00
_diffrn_reflns_theta_max 24.00
_diffrn_reflns_theta_min 2.22
_exptl_absorpt_coefficient_mu 0.265
_exptl_absorpt_correction_T_max 0.9895
_exptl_absorpt_correction_T_min 0.9415
_exptl_absorpt_correction_type multi-scan
_exptl_absorpt_process_details 'BRUKER SADABS'
_exptl_crystal_colour YELLOW
_exptl_crystal_density_diffrn 1.304
_exptl_crystal_density_method 'not measured'
_exptl_crystal_description PLATES
_exptl_crystal_F_000 1856
_exptl_crystal_size_max 0.23
_exptl_crystal_size_mid 0.10
_exptl_crystal_size_min 0.04
_refine_diff_density_max 0.399
_refine_diff_density_min -0.263
_refine_diff_density_rms 0.056
_refine_ls_extinction_method none
_refine_ls_goodness_of_fit_ref 1.106
_refine_ls_hydrogen_treatment constr
_refine_ls_matrix_type full
_refine_ls_number_parameters 285
_refine_ls_number_reflns 3531
_refine_ls_number_restraints 0
_refine_ls_restrained_S_all 1.106
_refine_ls_R_factor_all 0.1515
_refine_ls_R_factor_gt 0.0974
_refine_ls_shift/su_max 0.001
_refine_ls_shift/su_mean 0.000
_refine_ls_structure_factor_coef Fsqd
_refine_ls_weighting_details 'calc w=1/[\s^2^(Fo^2^)+(0.0785P)^2^+6.6487P] where P=(Fo^2^+2Fc^2^)/3'
_refine_ls_weighting_scheme calc
_refine_ls_wR_factor_gt 0.1981
_refine_ls_wR_factor_ref 0.2235
_reflns_number_gt 2207
_reflns_number_total 3531
_reflns_threshold_expression >2sigma(I)
_cod_data_source_file c3dt51744f.txt
_cod_data_source_block 100ssbfm
_cod_depositor_comments
;
The following automatic conversions were performed:

'_symmetry_cell_setting' value 'ORTHORHOMBIC' changed to
'orthorhombic' according to
/home/saulius/struct/CIF-dictionaries/cif_core.dic dictionary named
'cif_core.dic' version 2.4.2 from
2011-04-26.

'_exptl_absorpt_correction_type' value 'MULTI-SCAN'
changed to 'multi-scan' according to
/home/saulius/struct/CIF-dictionaries/cif_core.dic dictionary named
'cif_core.dic' version 2.4.2 from
2011-04-26.

'_refine_ls_hydrogen_treatment' value 'CONSTR' changed
to 'constr' according to
/home/saulius/struct/CIF-dictionaries/cif_core.dic dictionary named
'cif_core.dic' version 2.4.2 from 2011-04-26.

Automatic conversion script
Id: cif_fix_values 1891 2012-01-12 08:04:46Z andrius 
;
_cod_original_cell_volume 4505.1(19)
_cod_original_sg_symbol_H-M Pbca
_cod_database_code 7023677

loop_
_symmetry_equiv_pos_as_xyz
'x, y, z'
'-x+1/2, -y, z+1/2'
'-x, y+1/2, -z+1/2'
'x+1/2, -y+1/2, -z'
'-x, -y, -z'
'x-1/2, y, -z-1/2'
'x, -y-1/2, z-1/2'
'-x-1/2, y-1/2, z'

loop_
_atom_site_label
_atom_site_type_symbol
_atom_site_fract_x
_atom_site_fract_y
_atom_site_fract_z
_atom_site_U_iso_or_equiv
_atom_site_adp_type
_atom_site_occupancy
_atom_site_symmetry_multiplicity
_atom_site_calc_flag
_atom_site_refinement_flags
_atom_site_disorder_assembly
_atom_site_disorder_group
S1 S 0.57394(19) 0.24443(10) 0.75194(9) 0.0866(7) Uani 1 1 d . A 1
S2 S 0.6217(3) 0.2079(3) 0.6042(2) 0.0649(12) Uani 0.68 1 d P A 1
C12 C 0.6742(11) 0.1152(6) 0.7108(5) 0.068(3) Uiso 0.61 1 d P A 1
H12A H 0.6865 0.0646 0.7239 0.082 Uiso 0.61 1 calc PR A 1
H12B H 0.7423 0.1403 0.7112 0.082 Uiso 0.61 1 calc PR A 1
S2A S 0.5608(9) 0.1973(7) 0.6065(6) 0.095(4) Uani 0.32 1 d P A 2
C12A C 0.614(2) 0.0982(11) 0.7084(10) 0.087(6) Uiso 0.39 1 d P A 2
H12C H 0.5511 0.0676 0.7102 0.104 Uiso 0.39 1 calc PR A 2
H12D H 0.6735 0.0670 0.7210 0.104 Uiso 0.39 1 calc PR A 2
F1 F 0.6439(3) 0.52550(18) 0.55805(17) 0.0674(10) Uani 1 1 d . . .
F2 F 0.6055(3) 0.55366(18) 0.66685(17) 0.0665(10) Uani 1 1 d . . .
N1 N 0.4699(4) 0.5727(2) 0.5829(2) 0.0425(11) Uani 1 1 d . . .
N2 N 0.5222(4) 0.4470(2) 0.6192(2) 0.0470(12) Uani 1 1 d . . .
B1 B 0.5640(6) 0.5258(4) 0.6066(3) 0.0499(17) Uani 1 1 d . . .
C1 C 0.4730(5) 0.6419(3) 0.5601(3) 0.0531(16) Uani 1 1 d . . .
C2 C 0.3697(6) 0.6656(3) 0.5470(3) 0.0585(17) Uani 1 1 d . . .
H2 H 0.3509 0.7116 0.5305 0.070 Uiso 1 1 calc R . .
C3 C 0.3005(5) 0.6102(3) 0.5623(3) 0.0511(15) Uani 1 1 d . . .
C4 C 0.3636(4) 0.5507(3) 0.5853(2) 0.0421(13) Uani 1 1 d . . .
C5 C 0.3368(4) 0.4802(3) 0.6065(2) 0.0440(14) Uani 1 1 d . . .
C6 C 0.4148(5) 0.4285(3) 0.6229(3) 0.0497(15) Uani 1 1 d . . .
C7 C 0.4063(6) 0.3530(3) 0.6417(3) 0.0576(17) Uani 1 1 d . . .
C8 C 0.5096(6) 0.3284(3) 0.6472(3) 0.0623(19) Uani 1 1 d . A .
C9 C 0.5790(5) 0.3871(3) 0.6348(3) 0.0547(16) Uani 1 1 d . . .
C10 C 0.5424(7) 0.2519(4) 0.6667(3) 0.086(2) Uani 1 1 d . . .
H10 H 0.4752 0.2247 0.6637 0.104 Uiso 1 1 calc R A 1
C11 C 0.6033(8) 0.1500(4) 0.7609(3) 0.099(3) Uani 1 1 d . . .
H11A H 0.6346 0.1429 0.8055 0.119 Uiso 1 1 calc R A 1
H11B H 0.5365 0.1234 0.7604 0.119 Uiso 1 1 calc R A 1
C13 C 0.6293(6) 0.1169(3) 0.6387(3) 0.076(2) Uani 1 1 d . . .
H13A H 0.5587 0.0954 0.6390 0.091 Uiso 1 1 calc R A 1
H13B H 0.6739 0.0869 0.6095 0.091 Uiso 1 1 calc R A 1
C14 C 0.2226(5) 0.4589(3) 0.6121(3) 0.0484(15) Uani 1 1 d . . .
C15 C 0.1667(5) 0.4707(3) 0.6719(3) 0.0578(16) Uani 1 1 d . . .
H15 H 0.1998 0.4942 0.7082 0.069 Uiso 1 1 calc R . .
C16 C 0.0646(6) 0.4484(4) 0.6781(4) 0.074(2) Uani 1 1 d . . .
H16 H 0.0291 0.4550 0.7191 0.089 Uiso 1 1 calc R . .
C17 C 0.0128(6) 0.4160(4) 0.6245(4) 0.083(2) Uani 1 1 d . . .
H17 H -0.0582 0.4023 0.6287 0.100 Uiso 1 1 calc R . .
C18 C 0.0661(6) 0.4039(4) 0.5647(4) 0.085(2) Uani 1 1 d . . .
H18 H 0.0321 0.3809 0.5285 0.102 Uiso 1 1 calc R . .
C19 C 0.1702(6) 0.4261(4) 0.5586(3) 0.0699(19) Uani 1 1 d . . .
H19 H 0.2059 0.4189 0.5177 0.084 Uiso 1 1 calc R . .
C20 C 0.5718(6) 0.6853(3) 0.5533(4) 0.079(2) Uani 1 1 d . . .
H20A H 0.6083 0.6864 0.5962 0.118 Uiso 1 1 calc R . .
H20B H 0.5544 0.7345 0.5398 0.118 Uiso 1 1 calc R . .
H20C H 0.6168 0.6633 0.5196 0.118 Uiso 1 1 calc R . .
C21 C 0.1828(6) 0.6144(4) 0.5534(4) 0.080(2) Uani 1 1 d . . .
H21A H 0.1640 0.6616 0.5352 0.121 Uiso 1 1 calc R . .
H21B H 0.1486 0.6077 0.5966 0.121 Uiso 1 1 calc R . .
H21C H 0.1600 0.5766 0.5226 0.121 Uiso 1 1 calc R . .
C22 C 0.3096(6) 0.3080(3) 0.6534(4) 0.087(2) Uani 1 1 d . . .
H22A H 0.2815 0.2920 0.6105 0.131 Uiso 1 1 calc R . .
H22B H 0.2571 0.3370 0.6766 0.131 Uiso 1 1 calc R . .
H22C H 0.3275 0.2660 0.6806 0.131 Uiso 1 1 calc R . .
C23 C 0.6975(6) 0.3892(4) 0.6382(3) 0.077(2) Uani 1 1 d . . .
H23A H 0.7257 0.3985 0.5937 0.115 Uiso 1 1 calc R . .
H23B H 0.7235 0.3429 0.6545 0.115 Uiso 1 1 calc R . .
H23C H 0.7194 0.4276 0.6686 0.115 Uiso 1 1 calc R . .

loop_
_atom_site_aniso_label
_atom_site_aniso_U_11
_atom_site_aniso_U_22
_atom_site_aniso_U_33
_atom_site_aniso_U_23
_atom_site_aniso_U_13
_atom_site_aniso_U_12
S1 0.1320(19) 0.0786(12) 0.0493(10) -0.0019(10) -0.0079(11) 0.0245(12)
S2 0.100(3) 0.0495(17) 0.0452(17) 0.0117(13) 0.017(3) 0.026(2)
S2A 0.140(10) 0.078(6) 0.067(6) -0.004(4) -0.021(8) 0.039(8)
F1 0.062(2) 0.070(2) 0.070(2) 0.0053(18) 0.0239(19) 0.0028(18)
F2 0.069(2) 0.067(2) 0.064(2) -0.0079(18) -0.0137(18) -0.0032(18)
N1 0.050(3) 0.038(2) 0.039(3) 0.003(2) 0.000(2) -0.002(2)
N2 0.055(3) 0.042(3) 0.044(3) 0.003(2) 0.000(2) 0.006(3)
B1 0.059(5) 0.052(4) 0.039(4) -0.003(3) 0.008(3) -0.003(4)
C1 0.073(5) 0.038(3) 0.048(3) 0.006(3) 0.009(3) -0.007(3)
C2 0.080(5) 0.043(3) 0.052(4) 0.018(3) 0.006(3) 0.017(4)
C3 0.067(4) 0.044(3) 0.043(3) 0.002(3) 0.000(3) 0.007(3)
C4 0.048(4) 0.043(3) 0.035(3) -0.002(2) 0.000(3) -0.005(3)
C5 0.050(4) 0.047(3) 0.034(3) -0.005(2) 0.000(3) -0.003(3)
C6 0.053(4) 0.045(3) 0.051(4) 0.001(3) -0.002(3) -0.001(3)
C7 0.074(5) 0.040(3) 0.059(4) -0.002(3) 0.009(3) 0.011(3)
C8 0.101(6) 0.038(3) 0.048(4) 0.007(3) 0.013(4) 0.003(4)
C9 0.061(4) 0.059(4) 0.044(3) 0.001(3) 0.002(3) 0.022(4)
C10 0.142(7) 0.059(4) 0.058(4) 0.009(3) 0.019(4) 0.035(5)
C11 0.165(9) 0.075(5) 0.057(4) 0.032(4) 0.003(5) 0.023(5)
C13 0.103(6) 0.054(4) 0.070(4) 0.005(3) 0.017(4) 0.029(4)
C14 0.055(4) 0.041(3) 0.050(3) -0.004(3) 0.003(3) -0.005(3)
C15 0.058(4) 0.059(4) 0.057(4) -0.009(3) -0.002(3) -0.010(3)
C16 0.069(5) 0.082(5) 0.071(5) 0.003(4) 0.015(4) -0.010(4)
C17 0.053(5) 0.089(5) 0.106(6) 0.001(5) 0.003(5) -0.017(4)
C18 0.057(5) 0.108(6) 0.091(6) -0.033(5) -0.005(4) -0.025(4)
C19 0.069(5) 0.081(4) 0.060(4) -0.025(4) -0.001(4) -0.010(4)
C20 0.083(5) 0.058(4) 0.095(5) 0.019(4) 0.011(4) -0.011(4)
C21 0.069(5) 0.081(5) 0.091(5) 0.014(4) -0.012(4) 0.013(4)
C22 0.099(6) 0.044(4) 0.119(6) 0.009(4) 0.021(5) -0.022(4)
C23 0.076(5) 0.071(4) 0.082(5) 0.009(4) -0.003(4) 0.020(4)

loop_
_atom_type_symbol
_atom_type_description
_atom_type_scat_dispersion_real
_atom_type_scat_dispersion_imag
_atom_type_scat_source
C C 0.0033 0.0016 'International Tables Vol C Tables 4.2.6.8 and 6.1.1.4'
H H 0.0000 0.0000 'International Tables Vol C Tables 4.2.6.8 and 6.1.1.4'
B B 0.0013 0.0007 'International Tables Vol C Tables 4.2.6.8 and 6.1.1.4'
N N 0.0061 0.0033 'International Tables Vol C Tables 4.2.6.8 and 6.1.1.4'
F F 0.0171 0.0103 'International Tables Vol C Tables 4.2.6.8 and 6.1.1.4'
S S 0.1246 0.1234 'International Tables Vol C Tables 4.2.6.8 and 6.1.1.4'

loop_
_geom_angle_atom_site_label_1
_geom_angle_atom_site_label_2
_geom_angle_atom_site_label_3
_geom_angle
C10 S1 C11 102.7(3)
C10 S2 C13 100.7(4)
C11 C12 C13 113.0(9)
C11 C12 H12A 109.0
C13 C12 H12A 109.0
C11 C12 H12B 109.0
C13 C12 H12B 109.0
H12A C12 H12B 107.8
C10 S2A C13 108.6(8)
C11 C12A C13 124.1(15)
C11 C12A H12C 106.3
C13 C12A H12C 106.3
C11 C12A H12D 106.3
C13 C12A H12D 106.3
H12C C12A H12D 106.4
C1 N1 C4 108.0(5)
C1 N1 B1 127.2(5)
C4 N1 B1 124.7(4)
C9 N2 C6 107.9(5)
C9 N2 B1 127.6(5)
C6 N2 B1 124.2(5)
F1 B1 F2 108.5(5)
F1 B1 N1 110.6(5)
F2 B1 N1 110.2(5)
F1 B1 N2 110.6(5)
F2 B1 N2 109.3(5)
N1 B1 N2 107.6(5)
N1 C1 C2 109.0(5)
N1 C1 C20 124.0(6)
C2 C1 C20 126.9(5)
C3 C2 C1 109.0(5)
C3 C2 H2 125.5
C1 C2 H2 125.5
C2 C3 C4 106.2(5)
C2 C3 C21 124.6(5)
C4 C3 C21 129.1(6)
C5 C4 N1 120.4(5)
C5 C4 C3 131.8(6)
N1 C4 C3 107.8(5)
C4 C5 C6 121.4(5)
C4 C5 C14 119.7(5)
C6 C5 C14 118.9(5)
N2 C6 C5 120.4(5)
N2 C6 C7 108.6(5)
C5 C6 C7 131.0(6)
C8 C7 C6 105.2(6)
C8 C7 C22 125.6(6)
C6 C7 C22 129.3(6)
C7 C8 C9 109.1(5)
C7 C8 C10 125.4(6)
C9 C8 C10 125.5(7)
N2 C9 C8 109.2(6)
N2 C9 C23 121.4(6)
C8 C9 C23 129.3(6)
C8 C10 S2A 115.9(6)
C8 C10 S1 112.5(5)
S2A C10 S1 130.7(6)
C8 C10 S2 113.3(5)
S1 C10 S2 120.5(5)
C8 C10 H10 102.5
S2A C10 H10 76.3
S1 C10 H10 102.5
S2 C10 H10 102.5
C12A C11 S1 126.9(9)
C12 C11 S1 118.5(6)
C12A C11 H11A 122.5
C12 C11 H11A 107.7
S1 C11 H11A 107.7
C12A C11 H11B 75.0
C12 C11 H11B 107.7
S1 C11 H11B 107.7
H11A C11 H11B 107.1
C12A C13 C12 31.9(9)
C12A C13 S2 125.2(9)
C12 C13 S2 112.9(6)
C12A C13 S2A 117.7(10)
C12 C13 S2A 121.1(7)
C12 C13 H13A 109.0
S2 C13 H13A 109.0
S2A C13 H13A 83.9
C12A C13 H13B 120.9
C12 C13 H13B 109.0
S2 C13 H13B 109.0
S2A C13 H13B 121.4
H13A C13 H13B 107.8
C19 C14 C15 118.2(6)
C19 C14 C5 121.1(5)
C15 C14 C5 120.7(5)
C16 C15 C14 120.7(6)
C16 C15 H15 119.7
C14 C15 H15 119.7
C15 C16 C17 120.7(7)
C15 C16 H16 119.6
C17 C16 H16 119.6
C18 C17 C16 119.7(7)
C18 C17 H17 120.1
C16 C17 H17 120.1
C17 C18 C19 119.5(7)
C17 C18 H18 120.2
C19 C18 H18 120.2
C18 C19 C14 121.1(6)
C18 C19 H19 119.5
C14 C19 H19 119.5
C1 C20 H20A 109.5
C1 C20 H20B 109.5
H20A C20 H20B 109.5
C1 C20 H20C 109.5
H20A C20 H20C 109.5
H20B C20 H20C 109.5
C3 C21 H21A 109.5
C3 C21 H21B 109.5
H21A C21 H21B 109.5
C3 C21 H21C 109.5
H21A C21 H21C 109.5
H21B C21 H21C 109.5
C7 C22 H22A 109.5
C7 C22 H22B 109.5
H22A C22 H22B 109.5
C7 C22 H22C 109.5
H22A C22 H22C 109.5
H22B C22 H22C 109.5
C9 C23 H23A 109.5
C9 C23 H23B 109.5
H23A C23 H23B 109.5
C9 C23 H23C 109.5
H23A C23 H23C 109.5
H23B C23 H23C 109.5

loop_
_geom_bond_atom_site_label_1
_geom_bond_atom_site_label_2
_geom_bond_distance
S1 C10 1.730(7)
S1 C11 1.768(7)
S2 C10 1.774(8)
S2 C13 1.794(7)
C12 C11 1.472(13)
C12 C13 1.526(12)
C12 H12A 0.9700
C12 H12B 0.9700
S2A C10 1.563(14)
C12A C11 1.40(2)
C12A C13 1.43(2)
F1 B1 1.387(7)
F2 B1 1.391(7)
N1 C1 1.339(6)
N1 C4 1.396(7)
N1 B1 1.532(8)
N2 C9 1.340(7)
N2 C6 1.393(7)
N2 B1 1.548(8)
C1 C2 1.393(8)
C1 C20 1.478(8)
C2 C3 1.365(8)
C2 H2 0.9300
C3 C4 1.417(7)
C3 C21 1.493(9)
C4 C5 1.392(7)
C5 C6 1.397(8)
C5 C14 1.491(8)
C6 C7 1.430(8)
C7 C8 1.378(9)
C7 C22 1.483(9)
C8 C9 1.400(8)
C8 C10 1.504(8)
C9 C23 1.491(9)
C10 H10 0.9800
C11 H11A 0.9700
C11 H11B 0.9700
C13 H13A 0.9700
C13 H13B 0.9700
C14 C19 1.378(8)
C14 C15 1.388(8)
C15 C16 1.352(9)
C15 H15 0.9300
C16 C17 1.373(9)
C16 H16 0.9300
C17 C18 1.372(9)
C17 H17 0.9300
C18 C19 1.375(9)
C18 H18 0.9300
C19 H19 0.9300
C20 H20A 0.9600
C20 H20B 0.9600
C20 H20C 0.9600
C21 H21A 0.9600
C21 H21B 0.9600
C21 H21C 0.9600
C22 H22A 0.9600
C22 H22B 0.9600
C22 H22C 0.9600
C23 H23A 0.9600
C23 H23B 0.9600
C23 H23C 0.9600
